data_4348549
loop_
_publ_author_name
'Zhang, Yuteng'
'Wang, Xinlong'
'Li, Shuangbao'
'Song, Baiqiao'
'Shao, Kuizhan'
'Su, Zhongmin'

_publ_section_title
;
 Ligand-Directed Assembly of Polyoxovanadate-Based Metal-Organic
 Polyhedra.
;
_journal_issue 17
_journal_name_full 'Inorganic chemistry'
_journal_page_first 8770
_journal_page_last 8775
_journal_paper_doi 10.1021/acs.inorgchem.6b01338
_journal_volume 55
_journal_year 2016
_chemical_formula_sum 'C50 H72.5 Cl3 N7.5 O53 S6 V15'
_chemical_formula_weight 2689.46
_space_group_crystal_system orthorhombic
_space_group_IT_number 63
_space_group_name_Hall '-C 2c 2'
_space_group_name_H-M_alt 'C m c m'
_atom_sites_solution_hydrogens geom
_audit_creation_method SHELXL-2014/7
_cell_angle_alpha 90
_cell_angle_beta 90
_cell_angle_gamma 90
_cell_formula_units_Z 4
_cell_length_a 23.209(5)
_cell_length_b 33.798(5)
_cell_length_c 14.531(5)
_cell_measurement_reflns_used 9227
_cell_measurement_temperature 293(2)
_cell_measurement_theta_max 25.73
_cell_measurement_theta_min 1.06
_cell_volume 11398(5)
_computing_structure_refinement 'SHELXL-2014/7 (Sheldrick, 2014)'
_diffrn_ambient_temperature 293(2)
_diffrn_measured_fraction_theta_full 0.998
_diffrn_measured_fraction_theta_max 0.996
_diffrn_measurement_device_type 'Bruker Smart Apex II CCD'
_diffrn_measurement_method \w-2\q
_diffrn_radiation_type MoK\a
_diffrn_radiation_wavelength 0.71069
_diffrn_reflns_av_R_equivalents 0.0400
_diffrn_reflns_av_unetI/netI 0.0278
_diffrn_reflns_Laue_measured_fraction_full 0.998
_diffrn_reflns_Laue_measured_fraction_max 0.996
_diffrn_reflns_limit_h_max 28
_diffrn_reflns_limit_h_min -28
_diffrn_reflns_limit_k_max 41
_diffrn_reflns_limit_k_min -34
_diffrn_reflns_limit_l_max 17
_diffrn_reflns_limit_l_min -17
_diffrn_reflns_number 34658
_diffrn_reflns_point_group_measured_fraction_full 0.998
_diffrn_reflns_point_group_measured_fraction_max 0.996
_diffrn_reflns_theta_full 25.240
_diffrn_reflns_theta_max 25.728
_diffrn_reflns_theta_min 1.755
_diffrn_source 'fine-focus sealed tube'
_exptl_absorpt_coefficient_mu 1.429
_exptl_absorpt_correction_T_max 0.741
_exptl_absorpt_correction_T_min 0.717
_exptl_absorpt_correction_type multi-scan
_exptl_absorpt_process_details 'SADABS 2014/4 Bruker AXS Madison WI USA'
_exptl_crystal_colour green
_exptl_crystal_density_diffrn 1.567
_exptl_crystal_description block
_exptl_crystal_F_000 5364
_exptl_crystal_size_max 0.24
_exptl_crystal_size_mid 0.22
_exptl_crystal_size_min 0.21
_refine_diff_density_max 0.453
_refine_diff_density_min -0.559
_refine_diff_density_rms 0.089
_refine_ls_extinction_method none
_refine_ls_goodness_of_fit_ref 1.071
_refine_ls_hydrogen_treatment constr
_refine_ls_matrix_type full
_refine_ls_number_parameters 274
_refine_ls_number_reflns 5797
_refine_ls_number_restraints 0
_refine_ls_restrained_S_all 1.071
_refine_ls_R_factor_all 0.0525
_refine_ls_R_factor_gt 0.0394
_refine_ls_shift/su_max 0.001
_refine_ls_shift/su_mean 0.000
_refine_ls_structure_factor_coef Fsqd
_refine_ls_weighting_details 'w=1/[\s^2^(Fo^2^)+(0.0653P)^2^+18.6213P] where P=(Fo^2^+2Fc^2^)/3'
_refine_ls_weighting_scheme calc
_refine_ls_wR_factor_gt 0.1153
_refine_ls_wR_factor_ref 0.1229
_reflns_Friedel_coverage 0.000
_reflns_number_gt 4577
_reflns_number_total 5797
_reflns_threshold_expression 'I > 2\s(I)'
_cod_data_source_file ic6b01338_si_002.cif
_cod_data_source_block 1435109
_cod_original_formula_sum 'C50 H72.50 Cl3 N7.50 O53 S6 V15'
_cod_database_code 4348549
_shelx_shelxl_version_number 2014/7
_shelx_space_group_comment
;
The symmetry employed for this shelxl refinement is uniquely defined
by the following loop, which should always be used as a source of
symmetry information in preference to the above space-group names.
They are only intended as comments.
;
_platon_squeeze_void_probe_radius 1.20

loop_
_space_group_symop_operation_xyz
'x, y, z'
'-x, -y, z+1/2'
'x, -y, -z'
'-x, y, -z+1/2'
'x+1/2, y+1/2, z'
'-x+1/2, -y+1/2, z+1/2'
'x+1/2, -y+1/2, -z'
'-x+1/2, y+1/2, -z+1/2'
'-x, -y, -z'
'x, y, -z-1/2'
'-x, y, z'
'x, -y, z-1/2'
'-x+1/2, -y+1/2, -z'
'x+1/2, y+1/2, -z-1/2'
'-x+1/2, y+1/2, z'
'x+1/2, -y+1/2, z-1/2'

loop_
_atom_site_label
_atom_site_type_symbol
_atom_site_fract_x
_atom_site_fract_y
_atom_site_fract_z
_atom_site_U_iso_or_equiv
_atom_site_adp_type
_atom_site_occupancy
_atom_site_site_symmetry_order
_atom_site_calc_flag
_atom_site_refinement_flags_posn
_atom_site_refinement_flags_adp
_atom_site_refinement_flags_occupancy
C1 C 0.18107(14) 0.24760(10) 0.5609(2) 0.0426(8) Uani 1 1 d . . .
C2 C 0.05260(14) 0.10183(10) 0.5669(2) 0.0425(8) Uani 1 1 d . . .
C3 C 0.12777(14) 0.31017(10) 0.5599(2) 0.0417(8) Uani 1 1 d . . .
C4 C 0.10299(15) 0.34810(10) 0.5888(2) 0.0408(8) Uani 1 1 d . . .
C5 C 0.11382(14) 0.09497(10) 0.5924(2) 0.0397(7) Uani 1 1 d . . .
C6 C 0.21798(14) 0.21422(11) 0.5901(2) 0.0418(8) Uani 1 1 d . . .
C7 C 0.11151(18) 0.28541(11) 0.4898(3) 0.0591(10) Uani 1 1 d . . .
H7 H 0.0833 0.2916 0.4467 0.071 Uiso 1 1 calc R U .
C8 C 0.14197(18) 0.24984(12) 0.4904(3) 0.0593(10) Uani 1 1 d . . .
H8 H 0.1364 0.2298 0.4476 0.071 Uiso 1 1 calc R U .
C9 C 0.03025(15) 0.12760(13) 0.5053(3) 0.0562(10) Uani 1 1 d . . .
H9 H 0.0525 0.1436 0.4672 0.067 Uiso 1 1 calc R U .
O1 O 0.35507(15) 0.20874(12) 0.7500 0.0598(10) Uani 1 2 d S T P
O2 O 0.26540(10) 0.11319(8) 0.48815(17) 0.0549(6) Uani 1 1 d . . .
O3 O 0.16312(18) 0.43303(11) 0.7500 0.0620(10) Uani 1 2 d S T P
O4 O 0.05918(10) 0.36051(7) 0.54751(15) 0.0445(5) Uani 1 1 d . . .
O5 O 0.35143(15) 0.07813(12) 0.7500 0.0642(11) Uani 1 2 d S T P
O6 O 0.21232(10) 0.18218(7) 0.54793(16) 0.0452(6) Uani 1 1 d . . .
O7 O 0.15151(9) 0.11390(8) 0.55030(16) 0.0464(6) Uani 1 1 d . . .
O9 O 0.25020(10) 0.22129(7) 0.65761(16) 0.0480(6) Uani 1 1 d . . .
O10 O 0.18896(17) 0.01440(11) 0.7500 0.0619(10) Uani 1 2 d S T P
O11 O 0.12794(10) 0.36421(7) 0.65718(16) 0.0464(6) Uani 1 1 d . . .
O12 O 0.05336(10) 0.42980(6) 0.66406(15) 0.0441(6) Uani 1 1 d . . .
O13 O 0.0000 0.49540(15) 0.7500 0.0649(15) Uani 1 4 d S T P
O14 O 0.12113(10) 0.07052(7) 0.65710(17) 0.0471(6) Uani 1 1 d . . .
O15 O 0.24176(9) 0.08066(7) 0.66367(15) 0.0434(5) Uani 1 1 d . . .
O16 O 0.29670(9) 0.14379(7) 0.83582(16) 0.0453(6) Uani 1 1 d . . .
O8 O 0.0000 0.42742(10) 0.4887(2) 0.0535(9) Uani 1 2 d S T P
S1 S 0.0000 0.07770(4) 0.62653(9) 0.0458(3) Uani 1 2 d S T P
S2 S 0.18066(4) 0.28957(3) 0.62537(6) 0.0468(2) Uani 1 1 d . . .
V1 V 0.10697(4) 0.40559(2) 0.7500 0.0424(2) Uani 1 2 d S T P
V2 V 0.23512(2) 0.12637(2) 0.58089(4) 0.04053(16) Uani 1 1 d . . .
V3 V 0.29301(3) 0.18840(3) 0.7500 0.0432(2) Uani 1 2 d S T P
V4 V 0.18405(3) 0.06116(2) 0.7500 0.0417(2) Uani 1 2 d S T P
V5 V 0.29278(3) 0.10267(3) 0.7500 0.0454(2) Uani 1 2 d S T P
V6 V 0.0000 0.40223(2) 0.58129(5) 0.0402(2) Uani 1 2 d S T P
V7 V 0.0000 0.44893(3) 0.7500 0.0463(3) Uani 1 4 d S T P
Cl1 Cl 0.0000 0.35245(5) 0.7500 0.0439(4) Uani 1 4 d S T P
Cl2 Cl 0.17193(5) 0.15152(4) 0.7500 0.0450(3) Uani 1 2 d S T P

loop_
_atom_site_aniso_label
_atom_site_aniso_U_11
_atom_site_aniso_U_22
_atom_site_aniso_U_33
_atom_site_aniso_U_23
_atom_site_aniso_U_13
_atom_site_aniso_U_12
C1 0.0424(17) 0.053(2) 0.0326(17) 0.0009(15) 0.0050(14) 0.0018(15)
C2 0.0379(18) 0.056(2) 0.0337(17) -0.0053(15) 0.0003(14) -0.0031(15)
C3 0.0440(18) 0.0504(19) 0.0307(16) 0.0006(15) 0.0027(14) 0.0020(15)
C4 0.0504(19) 0.0456(19) 0.0263(16) 0.0020(14) 0.0076(15) -0.0061(15)
C5 0.0376(17) 0.0501(19) 0.0314(16) -0.0052(15) -0.0013(14) 0.0058(15)
C6 0.0352(16) 0.059(2) 0.0308(17) 0.0065(16) 0.0102(14) 0.0012(15)
C7 0.072(3) 0.062(2) 0.043(2) -0.0117(18) -0.0200(19) 0.020(2)
C8 0.077(3) 0.060(2) 0.041(2) -0.0140(18) -0.0152(19) 0.017(2)
C9 0.0419(19) 0.084(3) 0.042(2) 0.0174(19) 0.0015(16) -0.0036(18)
O1 0.0375(19) 0.080(3) 0.062(2) 0.000 0.000 -0.0064(18)
O2 0.0507(14) 0.0729(17) 0.0411(14) -0.0038(13) 0.0124(11) 0.0114(12)
O3 0.074(3) 0.060(2) 0.052(2) 0.000 0.000 -0.028(2)
O4 0.0550(14) 0.0479(13) 0.0306(12) -0.0028(10) -0.0011(11) 0.0054(11)
O5 0.0375(19) 0.083(3) 0.072(3) 0.000 0.000 0.0216(19)
O6 0.0447(13) 0.0529(14) 0.0379(13) -0.0005(11) 0.0024(11) 0.0075(11)
O7 0.0365(12) 0.0651(15) 0.0376(12) 0.0007(12) 0.0026(10) 0.0018(11)
O9 0.0417(12) 0.0616(15) 0.0408(13) 0.0032(12) -0.0009(11) 0.0023(11)
O10 0.070(2) 0.047(2) 0.068(3) 0.000 0.000 0.0108(18)
O11 0.0524(14) 0.0499(13) 0.0370(13) -0.0043(11) 0.0002(11) -0.0020(11)
O12 0.0653(15) 0.0369(12) 0.0302(12) 0.0011(10) -0.0001(11) -0.0074(10)
O13 0.103(4) 0.040(3) 0.052(3) 0.000 0.000 0.000
O14 0.0407(12) 0.0550(14) 0.0457(14) -0.0002(12) -0.0031(11) 0.0028(11)
O15 0.0367(12) 0.0552(14) 0.0384(13) -0.0003(11) 0.0023(10) 0.0120(10)
O16 0.0293(11) 0.0662(15) 0.0404(13) 0.0004(12) -0.0035(10) 0.0042(10)
O8 0.081(2) 0.049(2) 0.0303(17) 0.0072(15) 0.000 0.000
S1 0.0398(6) 0.0560(7) 0.0415(7) 0.0059(6) 0.000 0.000
S2 0.0475(5) 0.0557(5) 0.0372(5) -0.0038(4) -0.0050(4) 0.0022(4)
V1 0.0572(5) 0.0417(5) 0.0283(4) 0.000 0.000 -0.0123(4)
V2 0.0322(3) 0.0569(4) 0.0325(3) -0.0022(2) 0.0048(2) 0.0085(2)
V3 0.0280(4) 0.0611(5) 0.0404(4) 0.000 0.000 0.0029(4)
V4 0.0379(4) 0.0477(5) 0.0397(4) 0.000 0.000 0.0095(3)
V5 0.0303(4) 0.0614(6) 0.0445(5) 0.000 0.000 0.0130(4)
V6 0.0584(5) 0.0372(4) 0.0249(4) 0.0024(3) 0.000 0.000
V7 0.0745(8) 0.0330(6) 0.0314(6) 0.000 0.000 0.000
Cl1 0.0564(10) 0.0403(9) 0.0349(8) 0.000 0.000 0.000
Cl2 0.0368(6) 0.0586(7) 0.0396(6) 0.000 0.000 0.0076(5)

loop_
_atom_type_symbol
_atom_type_description
_atom_type_scat_dispersion_real
_atom_type_scat_dispersion_imag
_atom_type_scat_source
C C 0.0033 0.0016 'International Tables Vol C Tables 4.2.6.8 and 6.1.1.4'
O O 0.0106 0.0060 'International Tables Vol C Tables 4.2.6.8 and 6.1.1.4'
S S 0.1246 0.1234 'International Tables Vol C Tables 4.2.6.8 and 6.1.1.4'
V V 0.3005 0.5294 'International Tables Vol C Tables 4.2.6.8 and 6.1.1.4'
Cl Cl 0.1484 0.1585 'International Tables Vol C Tables 4.2.6.8 and 6.1.1.4'
H H 0.0000 0.0000 'International Tables Vol C Tables 4.2.6.8 and 6.1.1.4'
N N 0.0061 0.0033 'International Tables Vol C Tables 4.2.6.8 and 6.1.1.4'

loop_
_geom_angle_atom_site_label_1
_geom_angle_atom_site_label_2
_geom_angle_atom_site_label_3
_geom_angle
_geom_angle_site_symmetry_1
_geom_angle_site_symmetry_3
C8 C1 C6 129.8(3) . .
C8 C1 S2 111.2(3) . .
C6 C1 S2 118.8(3) . .
C9 C2 C5 129.2(3) . .
C9 C2 S1 111.7(3) . .
C5 C2 S1 118.9(3) . .
C7 C3 C4 129.7(3) . .
C7 C3 S2 111.4(3) . .
C4 C3 S2 118.7(2) . .
O4 C4 O11 126.9(3) . .
O4 C4 C3 118.3(3) . .
O11 C4 C3 114.8(3) . .
O7 C5 O14 127.4(3) . .
O7 C5 C2 118.0(3) . .
O14 C5 C2 114.6(3) . .
O6 C6 O9 127.6(3) . .
O6 C6 C1 117.3(3) . .
O9 C6 C1 115.1(3) . .
C3 C7 C8 112.4(3) . .
C1 C8 C7 112.8(3) . .
C2 C9 C9 112.6(2) . 11
C4 O4 V6 131.8(2) . .
C6 O6 V2 131.7(2) . .
C5 O7 V2 132.0(2) . .
C6 O9 V3 135.4(2) . .
C4 O11 V1 135.6(2) . .
V7 O12 V1 98.06(10) . .
V7 O12 V6 98.93(11) . .
V1 O12 V6 126.74(12) . .
C5 O14 V4 134.4(2) . .
V5 O15 V4 97.89(10) . .
V5 O15 V2 98.46(11) . .
V4 O15 V2 127.31(11) . .
V5 O16 V3 98.37(11) . .
V5 O16 V2 98.78(11) . 10_557
V3 O16 V2 126.28(11) . 10_557
C2 S1 C2 91.5(2) 11 .
C3 S2 C1 92.14(17) . .
O3 V1 O12 106.12(14) . .
O3 V1 O12 106.12(14) . 10_557
O12 V1 O12 79.97(14) . 10_557
O3 V1 O11 101.93(14) . 10_557
O12 V1 O11 151.91(10) . 10_557
O12 V1 O11 90.96(10) 10_557 10_557
O3 V1 O11 101.93(14) . .
O12 V1 O11 90.96(10) . .
O12 V1 O11 151.91(10) 10_557 .
O11 V1 O11 84.66(14) 10_557 .
O3 V1 V7 114.03(16) . .
O12 V1 V7 40.07(7) . .
O12 V1 V7 40.07(7) 10_557 .
O11 V1 V7 124.34(7) 10_557 .
O11 V1 V7 124.34(7) . .
O2 V2 O16 106.61(12) . 10_557
O2 V2 O15 105.37(12) . .
O16 V2 O15 78.53(10) 10_557 .
O2 V2 O6 100.22(12) . .
O16 V2 O6 93.26(10) 10_557 .
O15 V2 O6 154.38(10) . .
O2 V2 O7 100.31(12) . .
O16 V2 O7 153.00(10) 10_557 .
O15 V2 O7 92.62(10) . .
O6 V2 O7 83.78(10) . .
O2 V2 V5 115.91(10) . .
O16 V2 V5 39.41(7) 10_557 .
O15 V2 V5 39.67(7) . .
O6 V2 V5 125.35(7) . .
O7 V2 V5 124.46(7) . .
O1 V3 O16 106.99(13) . .
O1 V3 O16 106.99(13) . 10_557
O16 V3 O16 79.10(14) . 10_557
O1 V3 O9 102.02(13) . .
O16 V3 O9 150.96(10) . .
O16 V3 O9 91.27(10) 10_557 .
O1 V3 O9 102.02(13) . 10_557
O16 V3 O9 91.27(10) . 10_557
O16 V3 O9 150.96(10) 10_557 10_557
O9 V3 O9 84.00(14) . 10_557
O1 V3 V5 115.63(15) . .
O16 V3 V5 39.67(7) . .
O16 V3 V5 39.67(7) 10_557 .
O9 V3 V5 123.58(8) . .
O9 V3 V5 123.58(8) 10_557 .
O10 V4 O15 106.73(13) . 10_557
O10 V4 O15 106.72(13) . .
O15 V4 O15 80.08(14) 10_557 .
O10 V4 O14 102.06(13) . .
O15 V4 O14 151.19(11) 10_557 .
O15 V4 O14 90.78(10) . .
O10 V4 O14 102.06(13) . 10_557
O15 V4 O14 90.78(10) 10_557 10_557
O15 V4 O14 151.20(11) . 10_557
O14 V4 O14 84.20(14) . 10_557
O10 V4 V5 114.95(15) . .
O15 V4 V5 40.12(7) 10_557 .
O15 V4 V5 40.13(7) . .
O14 V4 V5 123.88(8) . .
O14 V4 V5 123.88(8) 10_557 .
O5 V5 O16 110.19(13) . 10_557
O5 V5 O16 110.20(13) . .
O16 V5 O16 83.67(15) 10_557 .
O5 V5 O15 109.41(13) . 10_557
O16 V5 O15 140.40(10) 10_557 10_557
O16 V5 O15 83.09(10) . 10_557
O5 V5 O15 109.41(13) . .
O16 V5 O15 83.09(10) 10_557 .
O16 V5 O15 140.40(10) . .
O15 V5 O15 83.79(14) 10_557 .
O5 V5 V4 119.57(16) . .
O16 V5 V4 113.82(7) 10_557 .
O16 V5 V4 113.82(7) . .
O15 V5 V4 41.99(7) 10_557 .
O15 V5 V4 41.99(7) . .
O5 V5 V3 121.25(16) . .
O16 V5 V3 41.97(8) 10_557 .
O16 V5 V3 41.96(8) . .
O15 V5 V3 113.39(8) 10_557 .
O15 V5 V3 113.40(8) . .
V4 V5 V3 119.18(3) . .
O5 V5 V2 122.399(19) . 10_557
O16 V5 V2 112.40(8) 10_557 10_557
O16 V5 V2 41.81(7) . 10_557
O15 V5 V2 41.87(7) 10_557 10_557
O15 V5 V2 112.52(7) . 10_557
V4 V5 V2 74.45(2) . 10_557
V3 V5 V2 74.08(2) . 10_557
O5 V5 V2 122.400(19) . .
O16 V5 V2 41.81(7) 10_557 .
O16 V5 V2 112.39(8) . .
O15 V5 V2 112.52(7) 10_557 .
O15 V5 V2 41.87(7) . .
V4 V5 V2 74.45(2) . .
V3 V5 V2 74.08(2) . .
V2 V5 V2 115.20(4) 10_557 .
O8 V6 O12 105.30(12) . 11
O8 V6 O12 105.30(12) . .
O12 V6 O12 78.29(14) 11 .
O8 V6 O4 99.64(11) . .
O12 V6 O4 154.94(10) 11 .
O12 V6 O4 92.93(10) . .
O8 V6 O4 99.64(11) . 11
O12 V6 O4 92.93(10) 11 11
O12 V6 O4 154.94(10) . 11
O4 V6 O4 85.22(14) . 11
O8 V6 V7 114.88(13) . .
O12 V6 V7 39.41(7) 11 .
O12 V6 V7 39.41(7) . .
O4 V6 V7 125.43(7) . .
O4 V6 V7 125.43(7) 11 .
O13 V7 O12 110.18(7) . .
O13 V7 O12 110.19(7) . 11
O12 V7 O12 82.74(14) . 11
O13 V7 O12 110.19(7) . 10_557
O12 V7 O12 83.58(14) . 10_557
O12 V7 O12 139.63(14) 11 10_557
O13 V7 O12 110.19(7) . 4_556
O12 V7 O12 139.63(14) . 4_556
O12 V7 O12 83.58(14) 11 4_556
O12 V7 O12 82.74(14) 10_557 4_556
O13 V7 V1 120.54(3) . 11
O12 V7 V1 113.20(8) . 11
O12 V7 V1 41.88(7) 11 11
O12 V7 V1 113.20(8) 10_557 11
O12 V7 V1 41.88(7) 4_556 11
O13 V7 V1 120.54(3) . .
O12 V7 V1 41.88(7) . .
O12 V7 V1 113.20(8) 11 .
O12 V7 V1 41.88(7) 10_557 .
O12 V7 V1 113.20(8) 4_556 .
V1 V7 V1 118.92(5) 11 .
O13 V7 V6 122.77(3) . .
O12 V7 V6 41.66(7) . .
O12 V7 V6 41.66(7) 11 .
O12 V7 V6 111.93(8) 10_557 .
O12 V7 V6 111.93(8) 4_556 .
V1 V7 V6 74.03(2) 11 .
V1 V7 V6 74.03(2) . .
O13 V7 V6 122.78(3) . 10_557
O12 V7 V6 111.93(8) . 10_557
O12 V7 V6 111.93(8) 11 10_557
O12 V7 V6 41.66(7) 10_557 10_557
O12 V7 V6 41.66(7) 4_556 10_557
V1 V7 V6 74.03(2) 11 10_557
V1 V7 V6 74.03(2) . 10_557
V6 V7 V6 114.45(5) . 10_557

loop_
_geom_bond_atom_site_label_1
_geom_bond_atom_site_label_2
_geom_bond_distance
_geom_bond_site_symmetry_2
C1 C8 1.371(5) .
C1 C6 1.479(5) .
C1 S2 1.699(4) .
C2 C9 1.352(5) .
C2 C5 1.487(4) .
C2 S1 1.705(3) .
C3 C7 1.371(5) .
C3 C4 1.467(5) .
C3 S2 1.702(3) .
C4 O4 1.253(4) .
C4 O11 1.272(4) .
C5 O7 1.245(4) .
C5 O14 1.263(4) .
C6 O6 1.251(4) .
C6 O9 1.256(4) .
C7 C8 1.395(5) .
C9 C9 1.404(7) 11
O1 V3 1.596(4) .
O2 V2 1.584(2) .
O3 V1 1.599(4) .
O4 V6 2.029(2) .
O5 V5 1.594(3) .
O6 V2 2.017(2) .
O7 V2 2.035(2) .
O9 V3 2.006(2) .
O10 V4 1.584(4) .
O11 V1 2.003(2) .
O12 V7 1.874(2) .
O12 V1 1.943(2) .
O12 V6 1.962(2) .
O13 V7 1.571(5) .
O14 V4 2.014(2) .
O15 V5 1.879(2) .
O15 V4 1.950(2) .
O15 V2 1.964(2) .
O16 V5 1.870(3) .
O16 V3 1.958(3) .
O16 V2 1.963(2) 10_557
O8 V6 1.592(3) .
S1 C2 1.705(3) 11
V1 O12 1.943(2) 10_557
V1 O11 2.003(2) 10_557
V1 V7 2.8825(12) .
V2 O16 1.963(2) 10_557
V2 V5 2.9105(10) .
V3 O16 1.958(3) 10_557
V3 O9 2.006(2) 10_557
V3 V5 2.8975(13) .
V4 O15 1.950(2) 10_557
V4 O14 2.014(2) 10_557
V4 V5 2.8873(13) .
V5 O16 1.870(3) 10_557
V5 O15 1.878(2) 10_557
V5 V2 2.9104(10) 10_557
V6 O12 1.962(2) 11
V6 O4 2.029(2) 11
V6 V7 2.9158(12) .
V7 O12 1.874(2) 11
V7 O12 1.874(2) 10_557
V7 O12 1.874(2) 4_556
V7 V1 2.8824(12) 11
V7 V6 2.9158(12) 10_557

loop_
_platon_squeeze_void_nr
_platon_squeeze_void_average_x
_platon_squeeze_void_average_y
_platon_squeeze_void_average_z
_platon_squeeze_void_volume
_platon_squeeze_void_count_electrons
_platon_squeeze_void_content
1 0.000 0.000 -0.019 2708 725 ' '
2 0.500 0.500 -0.143 2681 723 ' '
